data_7205632
loop_
_publ_author_name
'Wheeler, Kraig A.'
'Wiseman, Joshua D.'
'Grove, Rebecca C.'

_publ_section_title
;
 Enantiocontrolled solid-state photodimerizations via a chiral
 sulfonamidecinnamic acid
;
_journal_issue 9
_journal_name_full CrystEngComm
_journal_page_first 3134
_journal_paper_doi 10.1039/c0ce00516a
_journal_volume 13
_journal_year 2011
_chemical_absolute_configuration rm
_chemical_formula_moiety 'C12 H13 N O6 S'
_chemical_formula_sum 'C12 H13 N O6 S'
_chemical_formula_weight 299.30
_chemical_name_systematic
;
?
;
_space_group_IT_number 1
_symmetry_cell_setting triclinic
_symmetry_space_group_name_Hall 'P 1'
_symmetry_space_group_name_H-M 'P 1'
_atom_sites_solution_hydrogens geom
_atom_sites_solution_primary direct
_atom_sites_solution_secondary difmap
_audit_creation_method SHELXL-97
_cell_angle_alpha 95.252(1)
_cell_angle_beta 104.650(1)
_cell_angle_gamma 99.577(1)
_cell_formula_units_Z 2
_cell_length_a 7.1020(2)
_cell_length_b 8.0330(2)
_cell_length_c 11.9154(3)
_cell_measurement_reflns_used 6355
_cell_measurement_temperature 100(2)
_cell_measurement_theta_max 69.022
_cell_measurement_theta_min 3.547
_cell_volume 642.12(3)
_computing_cell_refinement APEX2
_computing_data_collection 'APEX2 (Bruker, 2009)'
_computing_data_reduction
;
SAINT (Bruker, 2009) and XPREP (Bruker, 2009)
;
_computing_molecular_graphics 'XSEED (Barbour, 2001)'
_computing_publication_material 'XSEED (Barbour, 2001)'
_computing_structure_refinement 'SHELXL-97 (Sheldrick, 2008)'
_computing_structure_solution 'SHELXS-97 (Sheldrick, 2008)'
_diffrn_ambient_temperature 100(2)
_diffrn_measured_fraction_theta_full 0.970
_diffrn_measured_fraction_theta_max 0.970
_diffrn_measurement_device_type 'Bruker APEXII CCD'
_diffrn_measurement_method 'phi and omega scans'
_diffrn_radiation_monochromator graphite
_diffrn_radiation_source 'fine-focus sealed tube'
_diffrn_radiation_type CuK\a
_diffrn_radiation_wavelength 1.54178
_diffrn_reflns_av_R_equivalents 0.0186
_diffrn_reflns_av_sigmaI/netI 0.0291
_diffrn_reflns_limit_h_max 8
_diffrn_reflns_limit_h_min -8
_diffrn_reflns_limit_k_max 9
_diffrn_reflns_limit_k_min -9
_diffrn_reflns_limit_l_max 14
_diffrn_reflns_limit_l_min -14
_diffrn_reflns_number 11522
_diffrn_reflns_theta_full 68.23
_diffrn_reflns_theta_max 68.23
_diffrn_reflns_theta_min 3.87
_exptl_absorpt_coefficient_mu 2.509
_exptl_absorpt_correction_T_max 0.839
_exptl_absorpt_correction_T_min 0.459
_exptl_absorpt_correction_type multi-scan
_exptl_absorpt_process_details 'SADABS (Bruker, 2009)'
_exptl_crystal_colour colorless
_exptl_crystal_density_diffrn 1.548
_exptl_crystal_density_method 'not measured'
_exptl_crystal_description 'transparent plate'
_exptl_crystal_F_000 312
_exptl_crystal_size_max 0.31
_exptl_crystal_size_mid 0.29
_exptl_crystal_size_min 0.07
_refine_diff_density_max 0.408
_refine_diff_density_min -0.296
_refine_diff_density_rms 0.057
_refine_ls_abs_structure_details 'Flack H D (1983), Acta Cryst. A39, 876-881'
_refine_ls_abs_structure_Flack 0.037(14)
_refine_ls_extinction_method none
_refine_ls_goodness_of_fit_ref 1.067
_refine_ls_hydrogen_treatment mixed
_refine_ls_matrix_type full
_refine_ls_number_parameters 388
_refine_ls_number_reflns 3910
_refine_ls_number_restraints 9
_refine_ls_restrained_S_all 1.066
_refine_ls_R_factor_all 0.0282
_refine_ls_R_factor_gt 0.0268
_refine_ls_shift/su_max 0.000
_refine_ls_shift/su_mean 0.000
_refine_ls_structure_factor_coef Fsqd
_refine_ls_weighting_details 'calc w=1/[\s^2^(Fo^2^)+(0.0477P)^2^+0.2295P] where P=(Fo^2^+2Fc^2^)/3'
_refine_ls_weighting_scheme calc
_refine_ls_wR_factor_gt 0.0706
_refine_ls_wR_factor_ref 0.0801
_reflns_number_gt 3829
_reflns_number_total 3910
_reflns_threshold_expression >2sigma(I)
_cod_data_source_file c0ce00516a.txt
_cod_data_source_block kaw47b
_cod_depositor_comments
;
The following automatic conversions were performed:
'_symmetry_cell_setting' value 'Triclinic' changed to 'triclinic'
according to '/home/saulius/struct/CIF-dictionaries/cif_core.dic'
dictionary named 'cif_core.dic' version 2.4.1 from 2010-06-29.

Automatic conversion script
Id: cif_fix_enum 1555 2011-01-17 13:19:09Z saulius 
;
_cod_database_code 7205632

loop_
_symmetry_equiv_pos_as_xyz
'x, y, z'

loop_
_atom_site_label
_atom_site_type_symbol
_atom_site_fract_x
_atom_site_fract_y
_atom_site_fract_z
_atom_site_U_iso_or_equiv
_atom_site_adp_type
_atom_site_occupancy
_atom_site_symmetry_multiplicity
_atom_site_calc_flag
_atom_site_refinement_flags
_atom_site_disorder_assembly
_atom_site_disorder_group
S1A S 0.03619(9) 0.37761(7) 0.60993(5) 0.02185(15) Uani 1 1 d . . .
O1A O 0.6776(3) 1.2435(3) 1.21147(19) 0.0286(4) Uani 1 1 d D . .
O2A O 0.4908(3) 1.3627(3) 1.07297(19) 0.0317(5) Uani 1 1 d . . .
O3A O 0.5876(3) 0.6632(2) 0.65213(16) 0.0244(4) Uani 1 1 d D . .
O4A O 0.3516(3) 0.7495(2) 0.52052(16) 0.0247(4) Uani 1 1 d . . .
O5A O 0.1214(3) 0.2455(2) 0.66534(18) 0.0298(5) Uani 1 1 d . . .
O6A O -0.1738(3) 0.3563(3) 0.56321(18) 0.0296(4) Uani 1 1 d . . .
N1A N 0.1281(3) 0.4099(3) 0.49969(18) 0.0215(4) Uani 1 1 d D . .
C1A C 0.5492(4) 1.2347(4) 1.1120(3) 0.0240(6) Uani 1 1 d . . .
H13A H 0.715(11) 1.339(5) 1.256(5) 0.15(3) Uiso 1 1 d D . .
H14A H 0.639(6) 0.764(3) 0.689(4) 0.069(14) Uiso 1 1 d D . .
H15A H 0.059(4) 0.465(4) 0.453(2) 0.039(9) Uiso 1 1 d D . .
H13B H 0.448(6) 0.980(3) 0.584(3) 0.061(13) Uiso 1 1 d D . .
H14B H 0.594(8) 1.574(3) 1.150(4) 0.093(18) Uiso 1 1 d D . .
H15B H 0.847(4) 2.042(3) 1.242(2) 0.025(8) Uiso 1 1 d D . .
C2A C 0.4784(4) 1.0643(3) 1.0439(3) 0.0243(6) Uani 1 1 d . . .
H2A H 0.5233 0.9700 1.0770 0.029 Uiso 1 1 calc R . .
C3A C 0.3539(4) 1.0374(4) 0.9378(3) 0.0244(6) Uani 1 1 d . . .
H3A H 0.3111 1.1341 0.9073 0.029 Uiso 1 1 calc R . .
C4A C 0.2757(4) 0.8726(4) 0.8626(2) 0.0217(6) Uani 1 1 d . . .
C5A C 0.3354(4) 0.7216(4) 0.8950(3) 0.0237(6) Uani 1 1 d . . .
H5A H 0.4274 0.7238 0.9688 0.028 Uiso 1 1 calc R . .
C6A C 0.2602(4) 0.5691(4) 0.8196(3) 0.0227(6) Uani 1 1 d . . .
H6A H 0.3016 0.4672 0.8412 0.027 Uiso 1 1 calc R . .
C7A C 0.1247(4) 0.5666(4) 0.7127(2) 0.0210(6) Uani 1 1 d . . .
C8A C 0.0610(4) 0.7148(4) 0.6802(2) 0.0233(6) Uani 1 1 d . . .
H8A H -0.0344 0.7109 0.6075 0.028 Uiso 1 1 calc R . .
C9A C 0.1369(4) 0.8670(3) 0.7542(2) 0.0232(6) Uani 1 1 d . . .
H9A H 0.0952 0.9683 0.7317 0.028 Uiso 1 1 calc R . .
C10A C 0.4292(4) 0.6365(3) 0.5658(2) 0.0193(5) Uani 1 1 d . . .
C11A C 0.3431(4) 0.4491(3) 0.5174(2) 0.0198(5) Uani 1 1 d . . .
H11A H 0.4059 0.3772 0.5745 0.024 Uiso 1 1 calc R . .
C12A C 0.3913(5) 0.4071(4) 0.4015(2) 0.0278(6) Uani 1 1 d . . .
H12A H 0.3495 0.2843 0.3748 0.042 Uiso 1 1 calc R . .
H12B H 0.5346 0.4409 0.4125 0.042 Uiso 1 1 calc R . .
H12C H 0.3208 0.4692 0.3426 0.042 Uiso 1 1 calc R . .
S1B S 1.09860(8) 1.98223(7) 1.19890(5) 0.02008(15) Uani 1 1 d . . .
O1B O 0.4907(3) 1.0790(3) 0.62431(18) 0.0297(5) Uani 1 1 d D . .
O2B O 0.7095(3) 0.9760(3) 0.75697(19) 0.0305(5) Uani 1 1 d . . .
O3B O 0.6445(3) 1.6727(3) 1.18908(17) 0.0249(4) Uani 1 1 d D . .
O4B O 0.8371(3) 1.5531(2) 1.32474(15) 0.0240(4) Uani 1 1 d . . .
O5B O 1.0835(3) 2.1214(2) 1.13247(17) 0.0276(4) Uani 1 1 d . . .
O6B O 1.2829(3) 1.9763(2) 1.28159(18) 0.0275(4) Uani 1 1 d . . .
N1B N 0.9286(3) 1.9802(3) 1.26646(19) 0.0231(5) Uani 1 1 d D . .
C1B C 0.6313(4) 1.0965(4) 0.7211(2) 0.0222(6) Uani 1 1 d . . .
C2B C 0.6917(4) 1.2692(4) 0.7865(3) 0.0252(6) Uani 1 1 d . . .
H2B H 0.6293 1.3569 0.7551 0.030 Uiso 1 1 calc R . .
C3B C 0.8317(4) 1.3072(3) 0.8889(2) 0.0215(6) Uani 1 1 d . . .
H3B H 0.8920 1.2170 0.9179 0.026 Uiso 1 1 calc R . .
C4B C 0.9013(4) 1.4764(4) 0.9611(3) 0.0209(6) Uani 1 1 d . . .
C5B C 0.8249(4) 1.6191(4) 0.9256(2) 0.0212(5) Uani 1 1 d . . .
H5B H 0.7281 1.6083 0.8525 0.025 Uiso 1 1 calc R . .
C6B C 0.8888(4) 1.7749(3) 0.9957(2) 0.0214(6) Uani 1 1 d . . .
H6B H 0.8361 1.8711 0.9718 0.026 Uiso 1 1 calc R . .
C7B C 1.0314(4) 1.7891(3) 1.1020(2) 0.0205(6) Uani 1 1 d . . .
C8B C 1.1131(4) 1.6502(3) 1.1374(2) 0.0219(6) Uani 1 1 d . . .
H8B H 1.2129 1.6624 1.2094 0.026 Uiso 1 1 calc R . .
C9B C 1.0471(4) 1.4938(3) 1.0662(2) 0.0232(6) Uani 1 1 d . . .
H9B H 1.1020 1.3983 1.0895 0.028 Uiso 1 1 calc R . .
C10B C 0.7859(4) 1.6818(3) 1.2813(2) 0.0212(5) Uani 1 1 d . . .
C11B C 0.8952(4) 1.8574(3) 1.3450(2) 0.0216(5) Uani 1 1 d . . .
H11B H 1.0263 1.8470 1.3969 0.026 Uiso 1 1 calc R . .
C12B C 0.7689(5) 1.9221(4) 1.4221(2) 0.0279(6) Uani 1 1 d . . .
H12D H 0.8428 2.0294 1.4710 0.042 Uiso 1 1 calc R . .
H12E H 0.7397 1.8368 1.4722 0.042 Uiso 1 1 calc R . .
H12F H 0.6443 1.9412 1.3716 0.042 Uiso 1 1 calc R . .

loop_
_atom_site_aniso_label
_atom_site_aniso_U_11
_atom_site_aniso_U_22
_atom_site_aniso_U_33
_atom_site_aniso_U_23
_atom_site_aniso_U_13
_atom_site_aniso_U_12
S1A 0.0243(3) 0.0159(3) 0.0245(3) 0.0032(2) 0.0068(3) 0.0012(3)
O1A 0.0271(11) 0.0229(10) 0.0322(11) -0.0023(8) 0.0031(9) 0.0058(9)
O2A 0.0293(11) 0.0219(10) 0.0442(13) 0.0068(10) 0.0084(9) 0.0075(9)
O3A 0.0242(10) 0.0186(9) 0.0249(9) -0.0002(7) -0.0013(7) 0.0027(8)
O4A 0.0244(10) 0.0181(9) 0.0276(9) 0.0033(8) 0.0006(7) 0.0028(8)
O5A 0.0389(12) 0.0166(9) 0.0342(10) 0.0074(8) 0.0096(9) 0.0045(9)
O6A 0.0247(10) 0.0274(10) 0.0338(11) 0.0022(8) 0.0079(8) -0.0019(9)
N1A 0.0199(11) 0.0166(11) 0.0240(11) 0.0028(8) 0.0003(8) 0.0016(9)
C1A 0.0188(14) 0.0247(14) 0.0281(15) 0.0039(12) 0.0067(11) 0.0021(12)
C2A 0.0261(14) 0.0181(14) 0.0301(15) 0.0033(11) 0.0103(12) 0.0043(12)
C3A 0.0216(14) 0.0227(14) 0.0324(16) 0.0096(12) 0.0102(12) 0.0067(12)
C4A 0.0191(13) 0.0201(13) 0.0265(14) 0.0035(11) 0.0075(11) 0.0032(11)
C5A 0.0198(13) 0.0252(14) 0.0253(14) 0.0071(12) 0.0038(11) 0.0041(12)
C6A 0.0226(14) 0.0191(13) 0.0279(14) 0.0067(11) 0.0070(11) 0.0066(12)
C7A 0.0221(14) 0.0164(13) 0.0255(14) 0.0041(11) 0.0088(11) 0.0025(11)
C8A 0.0247(14) 0.0244(14) 0.0229(13) 0.0070(11) 0.0066(11) 0.0083(12)
C9A 0.0237(14) 0.0206(13) 0.0281(14) 0.0083(11) 0.0078(11) 0.0085(11)
C10A 0.0204(13) 0.0204(13) 0.0181(12) 0.0014(10) 0.0073(10) 0.0047(11)
C11A 0.0213(12) 0.0180(12) 0.0183(11) 0.0021(9) 0.0036(9) 0.0019(10)
C12A 0.0299(14) 0.0264(14) 0.0258(14) -0.0006(12) 0.0078(11) 0.0033(13)
S1B 0.0222(3) 0.0144(3) 0.0221(3) 0.0009(2) 0.0053(2) 0.0014(3)
O1B 0.0299(11) 0.0248(11) 0.0275(10) 0.0001(9) -0.0001(9) 0.0004(9)
O2B 0.0297(11) 0.0199(10) 0.0392(11) 0.0026(8) 0.0042(9) 0.0067(9)
O3B 0.0257(10) 0.0249(10) 0.0204(9) 0.0036(8) -0.0004(8) 0.0045(9)
O4B 0.0258(10) 0.0205(9) 0.0235(9) 0.0054(7) 0.0027(7) 0.0033(8)
O5B 0.0368(12) 0.0167(9) 0.0296(10) 0.0028(8) 0.0109(9) 0.0031(9)
O6B 0.0218(10) 0.0226(9) 0.0327(10) -0.0020(8) 0.0032(8) -0.0007(8)
N1B 0.0263(12) 0.0176(10) 0.0255(10) 0.0046(8) 0.0052(9) 0.0071(9)
C1B 0.0211(13) 0.0204(14) 0.0246(14) 0.0032(11) 0.0064(11) 0.0022(12)
C2B 0.0235(14) 0.0198(14) 0.0311(15) 0.0040(12) 0.0052(11) 0.0042(12)
C3B 0.0203(13) 0.0148(12) 0.0290(14) 0.0028(11) 0.0063(11) 0.0030(11)
C4B 0.0193(13) 0.0180(13) 0.0278(14) 0.0070(11) 0.0091(11) 0.0042(11)
C5B 0.0194(13) 0.0218(13) 0.0212(13) 0.0036(11) 0.0029(10) 0.0047(11)
C6B 0.0218(14) 0.0174(13) 0.0273(14) 0.0075(11) 0.0074(11) 0.0065(11)
C7B 0.0215(14) 0.0147(13) 0.0254(14) 0.0041(11) 0.0066(11) 0.0030(11)
C8B 0.0211(14) 0.0189(13) 0.0242(13) 0.0059(10) 0.0023(10) 0.0041(11)
C9B 0.0237(14) 0.0179(12) 0.0287(14) 0.0076(11) 0.0049(11) 0.0071(11)
C10B 0.0201(13) 0.0193(13) 0.0267(13) 0.0054(11) 0.0091(10) 0.0054(11)
C11B 0.0187(12) 0.0217(13) 0.0216(12) 0.0032(10) 0.0028(10) 0.0000(11)
C12B 0.0341(16) 0.0274(15) 0.0222(13) -0.0023(11) 0.0115(11) 0.0031(13)

loop_
_atom_type_symbol
_atom_type_description
_atom_type_scat_dispersion_real
_atom_type_scat_dispersion_imag
_atom_type_scat_source
C C 0.0181 0.0091 'International Tables Vol C Tables 4.2.6.8 and 6.1.1.4'
H H 0.0000 0.0000 'International Tables Vol C Tables 4.2.6.8 and 6.1.1.4'
N N 0.0311 0.0180 'International Tables Vol C Tables 4.2.6.8 and 6.1.1.4'
O O 0.0492 0.0322 'International Tables Vol C Tables 4.2.6.8 and 6.1.1.4'
S S 0.3331 0.5567 'International Tables Vol C Tables 4.2.6.8 and 6.1.1.4'

loop_
_geom_angle_atom_site_label_1
_geom_angle_atom_site_label_2
_geom_angle_atom_site_label_3
_geom_angle
_geom_angle_site_symmetry_1
_geom_angle_site_symmetry_3
_geom_angle_publ_flag
O6A S1A O5A 120.54(13) . . ?
O6A S1A N1A 105.29(11) . . ?
O5A S1A N1A 107.63(11) . . ?
O6A S1A C7A 109.27(12) . . ?
O5A S1A C7A 106.59(12) . . ?
N1A S1A C7A 106.78(12) . . ?
C1A O1A H13A 119(5) . . ?
C10A O3A H14A 121(3) . . ?
C11A N1A S1A 120.38(16) . . ?
C11A N1A H15A 117(2) . . ?
S1A N1A H15A 111(2) . . ?
O2A C1A O1A 123.2(3) . . ?
O2A C1A C2A 121.3(3) . . ?
O1A C1A C2A 115.5(2) . . ?
C3A C2A C1A 122.1(2) . . ?
C3A C2A H2A 118.9 . . ?
C1A C2A H2A 118.9 . . ?
C2A C3A C4A 126.3(2) . . ?
C2A C3A H3A 116.9 . . ?
C4A C3A H3A 116.9 . . ?
C9A C4A C5A 119.3(3) . . ?
C9A C4A C3A 118.4(2) . . ?
C5A C4A C3A 122.3(2) . . ?
C6A C5A C4A 120.2(2) . . ?
C6A C5A H5A 119.9 . . ?
C4A C5A H5A 119.9 . . ?
C7A C6A C5A 119.5(2) . . ?
C7A C6A H6A 120.2 . . ?
C5A C6A H6A 120.2 . . ?
C6A C7A C8A 120.9(3) . . ?
C6A C7A S1A 121.1(2) . . ?
C8A C7A S1A 118.0(2) . . ?
C9A C8A C7A 119.8(3) . . ?
C9A C8A H8A 120.1 . . ?
C7A C8A H8A 120.1 . . ?
C8A C9A C4A 120.2(2) . . ?
C8A C9A H9A 119.9 . . ?
C4A C9A H9A 119.9 . . ?
O4A C10A O3A 124.8(2) . . ?
O4A C10A C11A 120.4(2) . . ?
O3A C10A C11A 114.7(2) . . ?
N1A C11A C10A 111.37(19) . . ?
N1A C11A C12A 109.7(2) . . ?
C10A C11A C12A 109.4(2) . . ?
N1A C11A H11A 108.8 . . ?
C10A C11A H11A 108.8 . . ?
C12A C11A H11A 108.8 . . ?
C11A C12A H12A 109.5 . . ?
C11A C12A H12B 109.5 . . ?
H12A C12A H12B 109.5 . . ?
C11A C12A H12C 109.5 . . ?
H12A C12A H12C 109.5 . . ?
H12B C12A H12C 109.5 . . ?
O5B S1B O6B 120.19(13) . . ?
O5B S1B N1B 105.22(11) . . ?
O6B S1B N1B 109.00(12) . . ?
O5B S1B C7B 109.16(12) . . ?
O6B S1B C7B 106.46(12) . . ?
N1B S1B C7B 106.02(13) . . ?
C1B O1B H13B 118(3) . . ?
C10B O3B H14B 117(4) . . ?
C11B N1B S1B 122.73(17) . . ?
C11B N1B H15B 122(2) . . ?
S1B N1B H15B 114(2) . . ?
O2B C1B O1B 123.1(3) . . ?
O2B C1B C2B 122.0(2) . . ?
O1B C1B C2B 114.9(2) . . ?
C3B C2B C1B 122.2(2) . . ?
C3B C2B H2B 118.9 . . ?
C1B C2B H2B 118.9 . . ?
C2B C3B C4B 126.1(2) . . ?
C2B C3B H3B 117.0 . . ?
C4B C3B H3B 117.0 . . ?
C9B C4B C5B 119.5(3) . . ?
C9B C4B C3B 118.8(2) . . ?
C5B C4B C3B 121.7(2) . . ?
C6B C5B C4B 120.7(2) . . ?
C6B C5B H5B 119.7 . . ?
C4B C5B H5B 119.7 . . ?
C5B C6B C7B 119.1(2) . . ?
C5B C6B H6B 120.5 . . ?
C7B C6B H6B 120.5 . . ?
C6B C7B C8B 121.2(3) . . ?
C6B C7B S1B 119.66(19) . . ?
C8B C7B S1B 119.0(2) . . ?
C9B C8B C7B 119.2(2) . . ?
C9B C8B H8B 120.4 . . ?
C7B C8B H8B 120.4 . . ?
C4B C9B C8B 120.3(2) . . ?
C4B C9B H9B 119.8 . . ?
C8B C9B H9B 119.8 . . ?
O4B C10B O3B 123.8(3) . . ?
O4B C10B C11B 118.0(2) . . ?
O3B C10B C11B 118.2(2) . . ?
N1B C11B C10B 113.3(2) . . ?
N1B C11B C12B 109.1(2) . . ?
C10B C11B C12B 107.7(2) . . ?
N1B C11B H11B 108.9 . . ?
C10B C11B H11B 108.9 . . ?
C12B C11B H11B 108.9 . . ?
C11B C12B H12D 109.5 . . ?
C11B C12B H12E 109.5 . . ?
H12D C12B H12E 109.5 . . ?
C11B C12B H12F 109.5 . . ?
H12D C12B H12F 109.5 . . ?
H12E C12B H12F 109.5 . . ?

loop_
_geom_bond_atom_site_label_1
_geom_bond_atom_site_label_2
_geom_bond_distance
_geom_bond_site_symmetry_2
_geom_bond_publ_flag
S1A O6A 1.429(2) . ?
S1A O5A 1.4380(19) . ?
S1A N1A 1.630(2) . ?
S1A C7A 1.775(3) . ?
O1A C1A 1.287(4) . ?
O1A H13A 0.85(5) . ?
O2A C1A 1.256(3) . ?
O3A C10A 1.290(3) . ?
O3A H14A 0.86(3) . ?
O4A C10A 1.234(3) . ?
N1A C11A 1.463(3) . ?
N1A H15A 0.85(3) . ?
C1A C2A 1.466(4) . ?
C2A C3A 1.322(4) . ?
C2A H2A 0.9500 . ?
C3A C4A 1.466(4) . ?
C3A H3A 0.9500 . ?
C4A C9A 1.404(4) . ?
C4A C5A 1.405(4) . ?
C5A C6A 1.390(4) . ?
C5A H5A 0.9500 . ?
C6A C7A 1.385(4) . ?
C6A H6A 0.9500 . ?
C7A C8A 1.395(3) . ?
C8A C9A 1.381(4) . ?
C8A H8A 0.9500 . ?
C9A H9A 0.9500 . ?
C10A C11A 1.526(3) . ?
C11A C12A 1.527(4) . ?
C11A H11A 1.0000 . ?
C12A H12A 0.9800 . ?
C12A H12B 0.9800 . ?
C12A H12C 0.9800 . ?
S1B O5B 1.4307(19) . ?
S1B O6B 1.436(2) . ?
S1B N1B 1.611(2) . ?
S1B C7B 1.765(3) . ?
O1B C1B 1.300(3) . ?
O1B H13B 0.86(3) . ?
O2B C1B 1.250(3) . ?
O3B C10B 1.274(3) . ?
O3B H14B 0.85(3) . ?
O4B C10B 1.263(3) . ?
N1B C11B 1.452(3) . ?
N1B H15B 0.84(3) . ?
C1B C2B 1.466(4) . ?
C2B C3B 1.337(4) . ?
C2B H2B 0.9500 . ?
C3B C4B 1.476(4) . ?
C3B H3B 0.9500 . ?
C4B C9B 1.387(4) . ?
C4B C5B 1.403(3) . ?
C5B C6B 1.377(4) . ?
C5B H5B 0.9500 . ?
C6B C7B 1.388(4) . ?
C6B H6B 0.9500 . ?
C7B C8B 1.392(3) . ?
C8B C9B 1.388(4) . ?
C8B H8B 0.9500 . ?
C9B H9B 0.9500 . ?
C10B C11B 1.520(4) . ?
C11B C12B 1.550(4) . ?
C11B H11B 1.0000 . ?
C12B H12D 0.9800 . ?
C12B H12E 0.9800 . ?
C12B H12F 0.9800 . ?

loop_
_geom_hbond_atom_site_label_D
_geom_hbond_atom_site_label_H
_geom_hbond_atom_site_label_A
_geom_hbond_distance_DH
_geom_hbond_distance_HA
_geom_hbond_distance_DA
_geom_hbond_angle_DHA
_geom_hbond_site_symmetry_A
O1A H13A O4B 0.85(5) 1.81(5) 2.639(3) 164(8) .
O1B H13B O4A 0.85(3) 1.88(3) 2.725(3) 171(5) .
O3A H14A O2B 0.86(3) 1.75(3) 2.604(3) 172(5) .
O3B H14B O2A 0.85(3) 1.80(3) 2.647(3) 178(6) .
N1B H15B O1A 0.84(3) 2.18(3) 2.999(3) 167(3) 1_565
N1A H15A O4B 0.85(3) 2.16(3) 2.998(3) 168(3) 1_444

loop_
_geom_torsion_atom_site_label_1
_geom_torsion_atom_site_label_2
_geom_torsion_atom_site_label_3
_geom_torsion_atom_site_label_4
_geom_torsion
_geom_torsion_site_symmetry_1
_geom_torsion_site_symmetry_2
_geom_torsion_site_symmetry_3
_geom_torsion_site_symmetry_4
_geom_torsion_publ_flag
O6A S1A N1A C11A 175.70(18) . . . . ?
O5A S1A N1A C11A -54.5(2) . . . . ?
C7A S1A N1A C11A 59.6(2) . . . . ?
O2A C1A C2A C3A 1.5(4) . . . . ?
O1A C1A C2A C3A -176.6(3) . . . . ?
C1A C2A C3A C4A 179.6(3) . . . . ?
C2A C3A C4A C9A 177.0(3) . . . . ?
C2A C3A C4A C5A -3.3(4) . . . . ?
C9A C4A C5A C6A 1.1(4) . . . . ?
C3A C4A C5A C6A -178.6(2) . . . . ?
C4A C5A C6A C7A -0.6(4) . . . . ?
C5A C6A C7A C8A -0.7(4) . . . . ?
C5A C6A C7A S1A 176.2(2) . . . . ?
O6A S1A C7A C6A 135.5(2) . . . . ?
O5A S1A C7A C6A 3.8(3) . . . . ?
N1A S1A C7A C6A -111.1(2) . . . . ?
O6A S1A C7A C8A -47.5(3) . . . . ?
O5A S1A C7A C8A -179.3(2) . . . . ?
N1A S1A C7A C8A 65.9(2) . . . . ?
C6A C7A C8A C9A 1.5(4) . . . . ?
S1A C7A C8A C9A -175.5(2) . . . . ?
C7A C8A C9A C4A -0.9(4) . . . . ?
C5A C4A C9A C8A -0.3(4) . . . . ?
C3A C4A C9A C8A 179.4(2) . . . . ?
S1A N1A C11A C10A -80.2(2) . . . . ?
S1A N1A C11A C12A 158.49(18) . . . . ?
O4A C10A C11A N1A -48.1(3) . . . . ?
O3A C10A C11A N1A 134.1(2) . . . . ?
O4A C10A C11A C12A 73.4(3) . . . . ?
O3A C10A C11A C12A -104.4(2) . . . . ?
O5B S1B N1B C11B -179.5(2) . . . . ?
O6B S1B N1B C11B -49.3(2) . . . . ?
C7B S1B N1B C11B 65.0(2) . . . . ?
O2B C1B C2B C3B -1.0(4) . . . . ?
O1B C1B C2B C3B 178.7(3) . . . . ?
C1B C2B C3B C4B -179.6(3) . . . . ?
C2B C3B C4B C9B 179.4(3) . . . . ?
C2B C3B C4B C5B -1.1(4) . . . . ?
C9B C4B C5B C6B -2.0(4) . . . . ?
C3B C4B C5B C6B 178.5(2) . . . . ?
C4B C5B C6B C7B 0.5(4) . . . . ?
C5B C6B C7B C8B 1.3(4) . . . . ?
C5B C6B C7B S1B -174.3(2) . . . . ?
O5B S1B C7B C6B -32.5(3) . . . . ?
O6B S1B C7B C6B -163.6(2) . . . . ?
N1B S1B C7B C6B 80.4(2) . . . . ?
O5B S1B C7B C8B 151.9(2) . . . . ?
O6B S1B C7B C8B 20.7(3) . . . . ?
N1B S1B C7B C8B -95.2(2) . . . . ?
C6B C7B C8B C9B -1.5(4) . . . . ?
S1B C7B C8B C9B 174.1(2) . . . . ?
C5B C4B C9B C8B 1.8(4) . . . . ?
C3B C4B C9B C8B -178.7(3) . . . . ?
C7B C8B C9B C4B -0.1(4) . . . . ?
S1B N1B C11B C10B -76.8(3) . . . . ?
S1B N1B C11B C12B 163.24(19) . . . . ?
O4B C10B C11B N1B 142.3(2) . . . . ?
O3B C10B C11B N1B -39.7(3) . . . . ?
O4B C10B C11B C12B -97.0(3) . . . . ?
O3B C10B C11B C12B 81.1(3) . . . . ?
